data_4339974
loop_
_publ_author_name
'Chen, Min'
'Sa\~nudo, E Carolina'
'Jim\'enez, Erika'
'Fang, Shao-Ming'
'Liu, Chun-Sen'
'Du, Miao'

_publ_section_title
;
 Lanthanide-Organic Coordination Frameworks Showing New 5-Connected
 Network Topology and 3D Ordered Array of Single-Molecular Magnet Behavior
 in the Dy Case.
;
_journal_issue 13
_journal_name_full 'Inorganic chemistry'
_journal_page_first 6708
_journal_page_last 6714
_journal_paper_doi 10.1021/ic500490x
_journal_volume 53
_journal_year 2014
_chemical_formula_sum 'C20 H11 Ho N2 O5'
_chemical_formula_weight 524.24
_chemical_name_systematic
; 
 ? 
;
_space_group_IT_number 14
_symmetry_cell_setting monoclinic
_symmetry_space_group_name_Hall '-P 2yn'
_symmetry_space_group_name_H-M 'P 1 21/n 1'
_atom_sites_solution_hydrogens geom
_atom_sites_solution_primary direct
_atom_sites_solution_secondary difmap
_audit_creation_method SHELXL-97
_cell_angle_alpha 90.00
_cell_angle_beta 97.326(6)
_cell_angle_gamma 90.00
_cell_formula_units_Z 4
_cell_length_a 9.7320(6)
_cell_length_b 13.9346(8)
_cell_length_c 11.9536(8)
_cell_measurement_reflns_used 3002
_cell_measurement_temperature 294(2)
_cell_measurement_theta_max 26.3095
_cell_measurement_theta_min 3.2290
_cell_volume 1607.81(17)
_computing_cell_refinement 'SAINT (Bruker, 2007)'
_computing_data_collection 'SMART (Bruker, 2007)'
_computing_data_reduction SAINT
_computing_molecular_graphics 'SHELXTL (Sheldrick, 2008)'
_computing_publication_material 'SHELXTL and PLATON (Spek, 2009)'
_computing_structure_refinement 'SHELXL97 (Sheldrick, 2008)'
_computing_structure_solution 'SHELXS97 (Sheldrick, 2008)'
_diffrn_ambient_temperature 294(2)
_diffrn_measured_fraction_theta_full 0.998
_diffrn_measured_fraction_theta_max 0.998
_diffrn_measurement_device_type 'Bruker SMART CCD area-detector'
_diffrn_measurement_method '\f and \w scans'
_diffrn_radiation_monochromator graphite
_diffrn_radiation_source 'fine-focus sealed tube'
_diffrn_radiation_type MoK\a
_diffrn_radiation_wavelength 0.71073
_diffrn_reflns_av_R_equivalents 0.0677
_diffrn_reflns_av_sigmaI/netI 0.0932
_diffrn_reflns_limit_h_max 9
_diffrn_reflns_limit_h_min -11
_diffrn_reflns_limit_k_max 14
_diffrn_reflns_limit_k_min -16
_diffrn_reflns_limit_l_max 9
_diffrn_reflns_limit_l_min -14
_diffrn_reflns_number 6109
_diffrn_reflns_theta_full 25.00
_diffrn_reflns_theta_max 25.00
_diffrn_reflns_theta_min 3.24
_diffrn_standards_number 0
_exptl_absorpt_coefficient_mu 4.960
_exptl_absorpt_correction_T_max 0.5041
_exptl_absorpt_correction_T_min 0.3950
_exptl_absorpt_correction_type multi-scan
_exptl_absorpt_process_details '(SADABS; Sheldrick, 1996)'
_exptl_crystal_colour yellow
_exptl_crystal_density_diffrn 2.166
_exptl_crystal_density_meas ?
_exptl_crystal_density_method 'not measured'
_exptl_crystal_description block
_exptl_crystal_F_000 1008
_exptl_crystal_size_max 0.23
_exptl_crystal_size_mid 0.18
_exptl_crystal_size_min 0.16
_refine_diff_density_max 1.962
_refine_diff_density_min -1.967
_refine_diff_density_rms 0.200
_refine_ls_extinction_method none
_refine_ls_goodness_of_fit_ref 1.003
_refine_ls_hydrogen_treatment constr
_refine_ls_matrix_type full
_refine_ls_number_parameters 253
_refine_ls_number_reflns 2829
_refine_ls_number_restraints 0
_refine_ls_restrained_S_all 1.003
_refine_ls_R_factor_all 0.0661
_refine_ls_R_factor_gt 0.0406
_refine_ls_shift/su_max 0.000
_refine_ls_shift/su_mean 0.000
_refine_ls_structure_factor_coef Fsqd
_refine_ls_weighting_details 'calc w=1/[\s^2^(Fo^2^)+(0.0317P)^2^+0.0000P] where P=(Fo^2^+2Fc^2^)/3'
_refine_ls_weighting_scheme calc
_refine_ls_wR_factor_gt 0.0831
_refine_ls_wR_factor_ref 0.0870
_reflns_number_gt 1914
_reflns_number_total 2829
_reflns_threshold_expression I>2\s(I)
_cod_data_source_file ic500490x_si_002.cif
_cod_data_source_block 3
_cod_depositor_comments
;
The following automatic conversions were performed:

'_symmetry_cell_setting' value 'Monoclinic' changed to 'monoclinic'
according to
/usr/data/users/saulius/crontab/automatic-downloads/rss-feeds/ACS/lib/dictionaries/cif_core.dic
dictionary named 'cif_core.dic' version 2.4.2 from 2011-04-26.

Automatic conversion script
Id: cif_fix_values 2281 2013-09-26 08:29:07Z andrius 

 Adding full bibliography for 4339972--4339976.cif.

The following automatic conversions were performed:

'_exptl_crystal_density_meas' value 'none' was changed to '?' - the
value is perceived as not measured.

Automatic conversion script
Id: cif_fix_values 3008 2015-01-20 13:52:24Z robertas 
;
_cod_original_sg_symbol_H-M P2(1)/n
_cod_database_code 4339974

loop_
_symmetry_equiv_pos_as_xyz
'x, y, z'
'-x+1/2, y+1/2, -z+1/2'
'-x, -y, -z'
'x-1/2, -y-1/2, z-1/2'

loop_
_atom_site_label
_atom_site_type_symbol
_atom_site_fract_x
_atom_site_fract_y
_atom_site_fract_z
_atom_site_U_iso_or_equiv
_atom_site_adp_type
_atom_site_occupancy
_atom_site_symmetry_multiplicity
_atom_site_calc_flag
_atom_site_refinement_flags
Ho1 Ho 0.12877(4) 0.44219(3) 0.89572(4) 0.01884(13) Uani 1 1 d .
C18 C 0.3913(10) 0.5990(6) 0.8406(9) 0.029(2) Uani 1 1 d .
H18A H 0.3961 0.6079 0.9181 0.034 Uiso 1 1 calc R
C8 C -0.0794(9) 0.2407(6) 1.2343(7) 0.026(2) Uani 1 1 d .
H8A H -0.1577 0.2737 1.2022 0.031 Uiso 1 1 calc R
C4 C 0.1656(9) 0.2133(6) 1.2454(8) 0.022(2) Uani 1 1 d .
H4A H 0.2506 0.2268 1.2212 0.027 Uiso 1 1 calc R
C2 C 0.2822(9) 0.0915(6) 1.3841(8) 0.024(2) Uani 1 1 d .
C3 C 0.0496(9) 0.2626(6) 1.2004(7) 0.020(2) Uani 1 1 d .
C12 C 0.1780(10) 0.4503(8) 0.5056(8) 0.037(2) Uani 1 1 d .
C19 C 0.2840(9) 0.5318(6) 0.6766(7) 0.022(2) Uani 1 1 d .
C7 C -0.0927(9) 0.1699(7) 1.3156(7) 0.023(2) Uani 1 1 d .
C13 C 0.2732(12) 0.5013(8) 0.4433(9) 0.044(3) Uani 1 1 d .
H13A H 0.2700 0.4909 0.3662 0.052 Uiso 1 1 calc R
C20 C 0.1824(9) 0.4672(6) 0.6214(8) 0.026(2) Uani 1 1 d .
C5 C 0.1568(9) 0.1437(6) 1.3263(7) 0.023(2) Uani 1 1 d .
C15 C 0.3758(12) 0.5793(7) 0.6130(10) 0.040(3) Uani 1 1 d .
C6 C 0.0261(9) 0.1222(6) 1.3586(8) 0.024(2) Uani 1 1 d .
H6A H 0.0199 0.0737 1.4111 0.029 Uiso 1 1 calc R
C9 C -0.0030(10) 0.3689(7) 0.6316(9) 0.036(3) Uani 1 1 d .
H9A H -0.0675 0.3420 0.6734 0.043 Uiso 1 1 calc R
C17 C 0.4904(12) 0.6428(7) 0.7869(11) 0.047(3) Uani 1 1 d .
H17A H 0.5624 0.6766 0.8278 0.056 Uiso 1 1 calc R
C10 C -0.0107(11) 0.3426(7) 0.5196(9) 0.038(3) Uani 1 1 d .
H10A H -0.0759 0.2982 0.4883 0.046 Uiso 1 1 calc R
C16 C 0.4819(11) 0.6360(8) 0.6708(10) 0.045(3) Uani 1 1 d .
H16A H 0.5447 0.6682 0.6318 0.054 Uiso 1 1 calc R
C11 C 0.0815(12) 0.3841(7) 0.4559(9) 0.041(3) Uani 1 1 d .
H11A H 0.0794 0.3682 0.3802 0.049 Uiso 1 1 calc R
C14 C 0.3651(10) 0.5627(8) 0.4941(9) 0.039(3) Uani 1 1 d .
H14A H 0.4235 0.5955 0.4517 0.047 Uiso 1 1 calc R
C1 C 0.0610(9) 0.3396(6) 1.1121(8) 0.026(2) Uani 1 1 d .
N1 N 0.0873(8) 0.4286(6) 0.6838(6) 0.0277(19) Uani 1 1 d .
N2 N 0.2880(7) 0.5444(5) 0.7908(6) 0.0251(17) Uani 1 1 d .
O5 O -0.2128(6) 0.1554(4) 1.3558(5) 0.0253(14) Uani 1 1 d .
O3 O 0.4021(6) 0.1162(4) 1.3616(5) 0.0279(15) Uani 1 1 d .
O4 O 0.2643(6) 0.0295(4) 1.4569(5) 0.0282(15) Uani 1 1 d .
O1 O 0.1365(7) 0.3262(4) 1.0388(5) 0.0334(16) Uani 1 1 d .
O2 O -0.0112(6) 0.4155(4) 1.1196(6) 0.0318(16) Uani 1 1 d .

loop_
_atom_site_aniso_label
_atom_site_aniso_U_11
_atom_site_aniso_U_22
_atom_site_aniso_U_33
_atom_site_aniso_U_23
_atom_site_aniso_U_13
_atom_site_aniso_U_12
Ho1 0.01726(19) 0.0175(2) 0.0225(2) -0.0009(2) 0.00538(14) 0.0000(2)
C18 0.033(6) 0.023(5) 0.030(6) -0.003(4) 0.007(5) -0.003(4)
C8 0.026(5) 0.025(5) 0.025(5) 0.001(4) -0.001(4) 0.000(4)
C4 0.019(5) 0.024(5) 0.027(5) -0.002(4) 0.013(4) -0.001(4)
C2 0.029(5) 0.019(5) 0.025(5) -0.009(4) 0.004(4) 0.002(4)
C3 0.028(5) 0.012(4) 0.019(5) 0.004(4) 0.005(4) 0.004(4)
C12 0.038(5) 0.050(6) 0.027(5) 0.004(6) 0.017(5) 0.013(6)
C19 0.024(5) 0.017(5) 0.025(5) 0.000(4) 0.006(4) 0.008(4)
C7 0.023(5) 0.026(5) 0.020(5) -0.009(4) 0.002(4) -0.005(4)
C13 0.050(7) 0.056(7) 0.027(6) 0.007(5) 0.015(5) 0.009(6)
C20 0.029(5) 0.028(6) 0.023(5) 0.005(4) 0.015(4) 0.011(4)
C5 0.022(5) 0.026(5) 0.021(5) -0.007(4) 0.006(4) 0.001(4)
C15 0.041(6) 0.032(6) 0.050(7) 0.018(6) 0.022(5) 0.002(6)
C6 0.027(5) 0.021(5) 0.025(5) 0.003(4) 0.004(4) -0.008(4)
C9 0.038(6) 0.039(6) 0.033(6) 0.001(5) 0.010(5) -0.003(5)
C17 0.042(7) 0.035(6) 0.069(9) -0.002(6) 0.025(7) 0.003(6)
C10 0.047(7) 0.034(6) 0.033(6) -0.011(5) 0.003(5) -0.004(5)
C16 0.035(6) 0.042(6) 0.064(9) 0.009(6) 0.030(6) -0.005(6)
C11 0.059(8) 0.036(6) 0.028(6) -0.008(5) 0.006(5) 0.007(6)
C14 0.037(6) 0.049(7) 0.035(6) 0.015(6) 0.016(5) -0.001(6)
C1 0.021(5) 0.020(5) 0.033(6) 0.003(4) -0.006(4) -0.001(4)
N1 0.033(4) 0.034(5) 0.017(4) -0.002(4) 0.006(3) -0.002(4)
N2 0.027(4) 0.018(4) 0.030(4) 0.003(4) 0.006(3) 0.006(4)
O5 0.017(3) 0.028(4) 0.033(4) 0.003(3) 0.008(3) 0.001(3)
O3 0.019(3) 0.036(4) 0.031(4) 0.009(3) 0.011(3) 0.002(3)
O4 0.033(4) 0.019(3) 0.032(4) 0.010(3) 0.000(3) 0.002(3)
O1 0.036(4) 0.035(4) 0.033(4) 0.006(3) 0.018(3) 0.010(3)
O2 0.027(4) 0.024(4) 0.046(4) 0.003(3) 0.008(3) 0.000(3)

loop_
_atom_type_symbol
_atom_type_description
_atom_type_scat_dispersion_real
_atom_type_scat_dispersion_imag
_atom_type_scat_source
C C 0.0033 0.0016 'International Tables Vol C Tables 4.2.6.8 and 6.1.1.4'
H H 0.0000 0.0000 'International Tables Vol C Tables 4.2.6.8 and 6.1.1.4'
N N 0.0061 0.0033 'International Tables Vol C Tables 4.2.6.8 and 6.1.1.4'
O O 0.0106 0.0060 'International Tables Vol C Tables 4.2.6.8 and 6.1.1.4'
Ho Ho -0.2175 4.6783 'International Tables Vol C Tables 4.2.6.8 and 6.1.1.4'

loop_
_geom_angle_atom_site_label_1
_geom_angle_atom_site_label_2
_geom_angle_atom_site_label_3
_geom_angle
_geom_angle_site_symmetry_1
_geom_angle_site_symmetry_3
O5 Ho1 O4 103.8(2) 4_665 2_557
O5 Ho1 O2 153.5(2) 4_665 3_567
O4 Ho1 O2 76.9(2) 2_557 3_567
O5 Ho1 O3 115.3(2) 4_665 4_565
O4 Ho1 O3 130.4(2) 2_557 4_565
O2 Ho1 O3 80.6(2) 3_567 4_565
O5 Ho1 O1 76.7(2) 4_665 .
O4 Ho1 O1 80.5(2) 2_557 .
O2 Ho1 O1 128.7(2) 3_567 .
O3 Ho1 O1 80.2(2) 4_565 .
O5 Ho1 N1 76.0(2) 4_665 .
O4 Ho1 N1 144.6(2) 2_557 .
O2 Ho1 N1 88.3(2) 3_567 .
O3 Ho1 N1 76.8(2) 4_565 .
O1 Ho1 N1 131.8(2) . .
O5 Ho1 N2 75.3(2) 4_665 .
O4 Ho1 N2 80.5(2) 2_557 .
O2 Ho1 N2 78.8(2) 3_567 .
O3 Ho1 N2 136.7(2) 4_565 .
O1 Ho1 N2 141.1(2) . .
N1 Ho1 N2 65.0(2) . .
N2 C18 C17 125.4(10) . .
N2 C18 H18A 117.3 . .
C17 C18 H18A 117.3 . .
C3 C8 C7 121.2(8) . .
C3 C8 H8A 119.4 . .
C7 C8 H8A 119.4 . .
C3 C4 C5 120.3(8) . .
C3 C4 H4A 119.8 . .
C5 C4 H4A 119.8 . .
O4 C2 O3 122.9(8) . .
O4 C2 C5 118.3(8) . .
O3 C2 C5 118.7(8) . .
C4 C3 C8 120.1(8) . .
C4 C3 C1 119.7(8) . .
C8 C3 C1 120.2(8) . .
C11 C12 C20 117.8(9) . .
C11 C12 C13 123.1(9) . .
C20 C12 C13 119.0(10) . .
N2 C19 C15 122.4(9) . .
N2 C19 C20 118.0(8) . .
C15 C19 C20 119.6(9) . .
O5 C7 C6 121.8(8) . .
O5 C7 C8 121.2(8) . .
C6 C7 C8 116.8(8) . .
C14 C13 C12 121.3(10) . .
C14 C13 H13A 119.4 . .
C12 C13 H13A 119.4 . .
N1 C20 C12 122.3(9) . .
N1 C20 C19 118.0(8) . .
C12 C20 C19 119.6(8) . .
C4 C5 C6 118.7(8) . .
C4 C5 C2 122.7(8) . .
C6 C5 C2 118.6(8) . .
C16 C15 C19 118.3(11) . .
C16 C15 C14 122.3(10) . .
C19 C15 C14 119.3(10) . .
C7 C6 C5 122.7(8) . .
C7 C6 H6A 118.6 . .
C5 C6 H6A 118.6 . .
N1 C9 C10 125.6(10) . .
N1 C9 H9A 117.2 . .
C10 C9 H9A 117.2 . .
C18 C17 C16 119.0(11) . .
C18 C17 H17A 120.5 . .
C16 C17 H17A 120.5 . .
C11 C10 C9 117.7(10) . .
C11 C10 H10A 121.1 . .
C9 C10 H10A 121.1 . .
C17 C16 C15 118.5(10) . .
C17 C16 H16A 120.8 . .
C15 C16 H16A 120.8 . .
C10 C11 C12 119.6(9) . .
C10 C11 H11A 120.2 . .
C12 C11 H11A 120.2 . .
C13 C14 C15 121.2(9) . .
C13 C14 H14A 119.4 . .
C15 C14 H14A 119.4 . .
O1 C1 O2 124.0(8) . .
O1 C1 C3 119.5(8) . .
O2 C1 C3 116.5(8) . .
C9 N1 C20 116.6(8) . .
C9 N1 Ho1 122.6(6) . .
C20 N1 Ho1 119.0(6) . .
C18 N2 C19 116.1(8) . .
C18 N2 Ho1 124.6(6) . .
C19 N2 Ho1 118.4(6) . .
C7 O5 Ho1 149.3(6) . 4_566
C2 O3 Ho1 137.4(6) . 4_666
C2 O4 Ho1 144.5(6) . 2_547
C1 O1 Ho1 116.7(6) . .
C1 O2 Ho1 170.3(6) . 3_567

loop_
_geom_bond_atom_site_label_1
_geom_bond_atom_site_label_2
_geom_bond_distance
_geom_bond_site_symmetry_2
Ho1 O5 2.155(6) 4_665
Ho1 O4 2.280(6) 2_557
Ho1 O2 2.285(6) 3_567
Ho1 O3 2.338(6) 4_565
Ho1 O1 2.347(6) .
Ho1 N1 2.521(7) .
Ho1 N2 2.549(7) .
C18 N2 1.338(11) .
C18 C17 1.369(13) .
C18 H18A 0.9300 .
C8 C3 1.401(11) .
C8 C7 1.403(12) .
C8 H8A 0.9300 .
C4 C3 1.371(12) .
C4 C5 1.381(12) .
C4 H4A 0.9300 .
C2 O4 1.254(10) .
C2 O3 1.278(10) .
C2 C5 1.510(12) .
C3 C1 1.520(12) .
C12 C11 1.394(14) .
C12 C20 1.399(13) .
C12 C13 1.447(14) .
C19 N2 1.372(11) .
C19 C15 1.410(13) .
C19 C20 1.434(12) .
C7 O5 1.334(9) .
C7 C6 1.375(12) .
C13 C14 1.327(14) .
C13 H13A 0.9300 .
C20 N1 1.371(11) .
C5 C6 1.407(11) .
C15 C16 1.409(15) .
C15 C14 1.430(15) .
C6 H6A 0.9300 .
C9 N1 1.309(12) .
C9 C10 1.381(14) .
C9 H9A 0.9300 .
C17 C16 1.382(16) .
C17 H17A 0.9300 .
C10 C11 1.376(14) .
C10 H10A 0.9300 .
C16 H16A 0.9300 .
C11 H11A 0.9300 .
C14 H14A 0.9300 .
C1 O1 1.227(10) .
C1 O2 1.279(10) .
O5 Ho1 2.155(6) 4_566
O3 Ho1 2.338(6) 4_666
O4 Ho1 2.280(6) 2_547
O2 Ho1 2.285(6) 3_567

loop_
_geom_torsion_atom_site_label_1
_geom_torsion_atom_site_label_2
_geom_torsion_atom_site_label_3
_geom_torsion_atom_site_label_4
_geom_torsion
_geom_torsion_site_symmetry_1
_geom_torsion_site_symmetry_4
C5 C4 C3 C8 -1.7(13) . .
C5 C4 C3 C1 179.5(8) . .
C7 C8 C3 C4 1.2(13) . .
C7 C8 C3 C1 180.0(8) . .
C3 C8 C7 O5 173.5(8) . .
C3 C8 C7 C6 -1.2(13) . .
C11 C12 C13 C14 -178.9(10) . .
C20 C12 C13 C14 0.7(15) . .
C11 C12 C20 N1 -6.5(14) . .
C13 C12 C20 N1 173.8(9) . .
C11 C12 C20 C19 177.4(8) . .
C13 C12 C20 C19 -2.2(13) . .
N2 C19 C20 N1 5.7(11) . .
C15 C19 C20 N1 -174.6(8) . .
N2 C19 C20 C12 -178.0(8) . .
C15 C19 C20 C12 1.6(13) . .
C3 C4 C5 C6 2.2(13) . .
C3 C4 C5 C2 -176.0(8) . .
O4 C2 C5 C4 179.8(8) . .
O3 C2 C5 C4 3.8(13) . .
O4 C2 C5 C6 1.5(12) . .
O3 C2 C5 C6 -174.4(8) . .
N2 C19 C15 C16 4.9(13) . .
C20 C19 C15 C16 -174.8(8) . .
N2 C19 C15 C14 -179.9(8) . .
C20 C19 C15 C14 0.5(13) . .
O5 C7 C6 C5 -172.9(8) . .
C8 C7 C6 C5 1.7(13) . .
C4 C5 C6 C7 -2.3(13) . .
C2 C5 C6 C7 176.1(8) . .
N2 C18 C17 C16 3.9(15) . .
N1 C9 C10 C11 -2.0(16) . .
C18 C17 C16 C15 -3.8(15) . .
C19 C15 C16 C17 -0.3(14) . .
C14 C15 C16 C17 -175.4(10) . .
C9 C10 C11 C12 0.0(15) . .
C20 C12 C11 C10 3.9(14) . .
C13 C12 C11 C10 -176.4(10) . .
C12 C13 C14 C15 1.5(16) . .
C16 C15 C14 C13 173.0(10) . .
C19 C15 C14 C13 -2.1(15) . .
C4 C3 C1 O1 40.0(13) . .
C8 C3 C1 O1 -138.7(9) . .
C4 C3 C1 O2 -140.3(8) . .
C8 C3 C1 O2 40.9(12) . .
C10 C9 N1 C20 -0.4(14) . .
C10 C9 N1 Ho1 -165.2(8) . .
C12 C20 N1 C9 4.8(13) . .
C19 C20 N1 C9 -179.1(8) . .
C12 C20 N1 Ho1 170.1(7) . .
C19 C20 N1 Ho1 -13.8(10) . .
O5 Ho1 N1 C9 95.6(7) 4_665 .
O4 Ho1 N1 C9 -170.2(6) 2_557 .
O2 Ho1 N1 C9 -105.8(7) 3_567 .
O3 Ho1 N1 C9 -25.1(7) 4_565 .
O1 Ho1 N1 C9 38.5(8) . .
N2 Ho1 N1 C9 175.8(8) . .
O5 Ho1 N1 C20 -68.8(6) 4_665 .
O4 Ho1 N1 C20 25.4(8) 2_557 .
O2 Ho1 N1 C20 89.7(6) 3_567 .
O3 Ho1 N1 C20 170.4(7) 4_565 .
O1 Ho1 N1 C20 -126.0(6) . .
N2 Ho1 N1 C20 11.3(6) . .
C17 C18 N2 C19 0.5(13) . .
C17 C18 N2 Ho1 169.7(7) . .
C15 C19 N2 C18 -4.9(12) . .
C20 C19 N2 C18 174.7(8) . .
C15 C19 N2 Ho1 -174.8(7) . .
C20 C19 N2 Ho1 4.9(9) . .
O5 Ho1 N2 C18 -96.0(7) 4_665 .
O4 Ho1 N2 C18 11.1(7) 2_557 .
O2 Ho1 N2 C18 89.5(7) 3_567 .
O3 Ho1 N2 C18 152.5(6) 4_565 .
O1 Ho1 N2 C18 -50.7(8) . .
N1 Ho1 N2 C18 -177.1(7) . .
O5 Ho1 N2 C19 72.9(6) 4_665 .
O4 Ho1 N2 C19 180.0(6) 2_557 .
O2 Ho1 N2 C19 -101.6(6) 3_567 .
O3 Ho1 N2 C19 -38.6(7) 4_565 .
O1 Ho1 N2 C19 118.2(6) . .
N1 Ho1 N2 C19 -8.2(5) . .
C6 C7 O5 Ho1 -55.1(15) . 4_566
C8 C7 O5 Ho1 130.5(10) . 4_566
O4 C2 O3 Ho1 14.9(14) . 4_666
C5 C2 O3 Ho1 -169.3(6) . 4_666
O3 C2 O4 Ho1 13.5(15) . 2_547
C5 C2 O4 Ho1 -162.3(7) . 2_547
O2 C1 O1 Ho1 -5.9(12) . .
C3 C1 O1 Ho1 173.7(6) . .
O5 Ho1 O1 C1 176.7(7) 4_665 .
O4 Ho1 O1 C1 69.9(7) 2_557 .
O2 Ho1 O1 C1 5.2(8) 3_567 .
O3 Ho1 O1 C1 -64.2(6) 4_565 .
N1 Ho1 O1 C1 -126.5(6) . .
N2 Ho1 O1 C1 131.7(6) . .
